data_7133344
loop_
_publ_author_name
'Xu, Cheng'
'Zhao, Sixuan'
'Zhang, Heng'
'Peng, Qian'
'Chen, Yaofeng'

_publ_section_title
;
 Yb/Si frustrated Lewis pairs with a labile naphthalenyl bridge.
;
_journal_issue 64
_journal_name_full 'Chemical communications (Cambridge, England)'
_journal_page_first 8411
_journal_page_last 8414
_journal_paper_doi 10.1039/d4cc03009e
_journal_volume 60
_journal_year 2024
_chemical_formula_moiety 'C34 H68 N4 S2 Si4 Yb, 0.055[CH3OH]'
_chemical_formula_sum 'C34.06 H68.23 N4 O0.06 S2 Si4 Yb'
_chemical_formula_weight 884.35
_space_group_crystal_system triclinic
_space_group_IT_number 2
_space_group_name_Hall '-P 1'
_space_group_name_H-M_alt 'P -1'
_atom_sites_solution_hydrogens geom
_atom_sites_solution_primary iterative
_audit_creation_date 2023-12-12
_audit_creation_method
;
Olex2 1.5
(compiled 2023.08.24 svn.re1ec1418 for OlexSys, GUI svn.r6817)
;
_audit_update_record
;
2023-12-26 deposited with the CCDC.	2024-07-15 downloaded from the CCDC.
;
_cell_angle_alpha 78.3820(10)
_cell_angle_beta 69.4360(10)
_cell_angle_gamma 69.691(2)
_cell_formula_units_Z 4
_cell_length_a 15.4962(3)
_cell_length_b 17.7037(3)
_cell_length_c 19.3080(3)
_cell_measurement_reflns_used 52865
_cell_measurement_temperature 173.00(10)
_cell_measurement_theta_max 31.2100
_cell_measurement_theta_min 2.1820
_cell_volume 4632.04(15)
_computing_cell_refinement 'CrysAlisPro 1.171.42.73a (Rigaku OD, 2022)'
_computing_data_collection 'CrysAlisPro 1.171.42.73a (Rigaku OD, 2022)'
_computing_data_reduction 'CrysAlisPro 1.171.42.73a (Rigaku OD, 2022)'
_computing_molecular_graphics 'Olex2 1.5 (Dolomanov et al., 2009)'
_computing_publication_material 'Olex2 1.5 (Dolomanov et al., 2009)'
_computing_structure_refinement 'SHELXL 2018/3 (Sheldrick, 2015)'
_computing_structure_solution 'olex2.solve 1.5 (Bourhis et al., 2015)'
_diffrn_ambient_environment N~2~
_diffrn_ambient_temperature 173.00(10)
_diffrn_detector 'Hybrid Pixel Array Detector'
_diffrn_detector_area_resol_mean 10.0000
_diffrn_detector_type HyPix
_diffrn_measured_fraction_theta_full 0.999
_diffrn_measured_fraction_theta_max 0.821
_diffrn_measurement_details
;
List of Runs (angles in degrees, time in seconds):

  # Type    Start    End  Width  t~exp~   \w     \q     \k     \f   Frames
#--------------------------------------------------------------------------
  1  \w    -17.00  76.00   0.50    2.45    --    3.98  75.00-102.00  186
  2  \w    -18.00  35.00   0.50    2.45    --    3.98 -99.00  90.00  106
  3  \w    -18.00  35.00   0.50    2.45    --    3.98 -99.00   0.00  106
  4  \w    -68.00  25.00   0.50    2.45    --    3.98 -75.00 130.00  186
  5  \w     -6.00  76.00   0.50    2.45    --    3.98  38.00-180.00  164
  6  \w    -18.00  35.00   0.50    2.45    --    3.98 -99.00-180.00  106
  7  \w    -18.00  35.00   0.50    2.45    --    3.98 -99.00-120.00  106
  8  \w    -77.00   9.00   0.50    2.45    --   -4.92 -57.00 -30.00  172
  9  \w    -77.00 -33.00   0.50    2.45    --   -4.92   0.00 -30.00   88
;
_diffrn_measurement_device 'four-circle diffractometer'
_diffrn_measurement_device_type 'XtaLAB Synergy R, DW system, HyPix'
_diffrn_measurement_method '\w scans'
_diffrn_orient_matrix_type 'CrysAlisPro convention (1999,Acta A55,543-557)'
_diffrn_orient_matrix_UB_11 0.0050421000
_diffrn_orient_matrix_UB_12 -0.0276118000
_diffrn_orient_matrix_UB_13 0.0315490000
_diffrn_orient_matrix_UB_21 0.0255612000
_diffrn_orient_matrix_UB_22 0.0218484000
_diffrn_orient_matrix_UB_23 0.0079537000
_diffrn_orient_matrix_UB_31 -0.0441573000
_diffrn_orient_matrix_UB_32 0.0245026000
_diffrn_orient_matrix_UB_33 0.0222170000
_diffrn_radiation_monochromator mirror
_diffrn_radiation_probe x-ray
_diffrn_radiation_type 'Mo K\a'
_diffrn_radiation_wavelength 0.71073
_diffrn_reflns_av_R_equivalents 0.0799
_diffrn_reflns_av_unetI/netI 0.0638
_diffrn_reflns_Laue_measured_fraction_full 0.999
_diffrn_reflns_Laue_measured_fraction_max 0.821
_diffrn_reflns_limit_h_max 20
_diffrn_reflns_limit_h_min -21
_diffrn_reflns_limit_k_max 25
_diffrn_reflns_limit_k_min -23
_diffrn_reflns_limit_l_max 27
_diffrn_reflns_limit_l_min -26
_diffrn_reflns_number 103666
_diffrn_reflns_point_group_measured_fraction_full 0.999
_diffrn_reflns_point_group_measured_fraction_max 0.821
_diffrn_reflns_theta_full 25.242
_diffrn_reflns_theta_max 31.139
_diffrn_reflns_theta_min 2.113
_diffrn_source 'Rotating-anode X-ray tube'
_diffrn_source_type 'Rigaku (Mo) X-ray Source'
_exptl_absorpt_coefficient_mu 2.238
_exptl_absorpt_correction_T_max 1.00000
_exptl_absorpt_correction_T_min 0.63157
_exptl_absorpt_correction_type multi-scan
_exptl_absorpt_process_details
;
CrysAlisPro 1.171.42.73a (Rigaku Oxford Diffraction, 2022)
Empirical absorption correction using spherical harmonics,
implemented in SCALE3 ABSPACK scaling algorithm.
;
_exptl_crystal_colour green
_exptl_crystal_colour_primary green
_exptl_crystal_density_diffrn 1.268
_exptl_crystal_description block
_exptl_crystal_F_000 1836
_exptl_crystal_size_max 0.52
_exptl_crystal_size_mid 0.42
_exptl_crystal_size_min 0.12
_refine_diff_density_max 1.014
_refine_diff_density_min -0.854
_refine_diff_density_rms 0.097
_refine_ls_extinction_method none
_refine_ls_goodness_of_fit_ref 1.053
_refine_ls_hydrogen_treatment constr
_refine_ls_matrix_type full
_refine_ls_number_parameters 812
_refine_ls_number_reflns 24542
_refine_ls_number_restraints 0
_refine_ls_restrained_S_all 1.053
_refine_ls_R_factor_all 0.0499
_refine_ls_R_factor_gt 0.0337
_refine_ls_shift/su_max 0.003
_refine_ls_shift/su_mean 0.000
_refine_ls_structure_factor_coef Fsqd
_refine_ls_weighting_details 'w=1/[\s^2^(Fo^2^)+(0.0276P)^2^] where P=(Fo^2^+2Fc^2^)/3'
_refine_ls_weighting_scheme calc
_refine_ls_wR_factor_gt 0.0793
_refine_ls_wR_factor_ref 0.0844
_reflns_Friedel_coverage 0.000
_reflns_number_gt 18944
_reflns_number_total 24542
_reflns_threshold_expression 'I > 2\s(I)'
_cod_data_source_file d4cc03009e2.cif
_cod_data_source_block xc-2-37_auto
_cod_depositor_comments 'Adding full bibliography for 7133340--7133344.cif.'
_cod_database_code 7133344
_shelx_shelxl_version_number 2018/3
_chemical_oxdiff_formula 'C H N Yb Si S'
_shelx_space_group_comment
;
The symmetry employed for this shelxl refinement is uniquely defined
by the following loop, which should always be used as a source of
symmetry information in preference to the above space-group names.
They are only intended as comments.
;
_shelx_estimated_absorpt_t_max 0.775
_shelx_estimated_absorpt_t_min 0.389
_olex2_refinement_description
;
1. Fixed Uiso
 At 1.2 times of:
  All C(H) groups, All C(H,H) groups
 At 1.5 times of:
  All C(H,H,H) groups
2.a Ternary CH refined with riding coordinates:
 C9(H9), C44(H44), C36(H36), C2(H2)
2.b Secondary CH2 refined with riding coordinates:
 C53(H53A,H53B), C52(H52A,H52B), C19(H19A,H19B), C18(H18A,H18B), C55(H55A,
 H55B), C21(H21A,H21B), C56(H56A,H56B), C22(H22A,H22B)
2.c Me refined with riding coordinates:
 C54(H54A,H54B,H54C), C51(H51A,H51B,H51C), C57(H57A,H57B,H57C), C24(H24A,H24B,
 H24C), C14(H14A,H14B,H14C), C17(H17A,H17B,H17C), C11(H11A,H11B,H11C), C46(H46A,
 H46B,H46C), C23(H23A,H23B,H23C), C33(H33A,H33B,H33C), C20(H20A,H20B,H20C),
 C58(H58A,H58B,H58C), C10(H10A,H10B,H10C), C28(H28A,H28B,H28C), C31(H31A,H31B,
 H31C), C26(H26A,H26B,H26C), C65(H65A,H65B,H65C), C25(H25A,H25B,H25C), C60(H60A,
 H60B,H60C), C66(H66A,H66B,H66C), C37(H37A,H37B,H37C), C61(H61A,H61B,H61C),
 C3(H3A,H3B,H3C), C45(H45A,H45B,H45C), C59(H59A,H59B,H59C), C028(H02A,H02B,
 H02C), C29(H29A,H29B,H29C), C27(H27A,H27B,H27C), C63(H63A,H63B,H63C), C32(H32A,
 H32B,H32C), C64(H64A,H64B,H64C), C30(H30A,H30B,H30C), C62(H62A,H62B,H62C),
 C35(H35A,H35B,H35C), C1(H1A,H1B,H1C)
2.d Aromatic/amide H refined with riding coordinates:
 C49(H49), C15(H15), C41(H41), C39(H39), C40(H40), C5(H5), C7(H7), C6(H6)
2.e Idealised Me refined as rotating group:
 C47(H47A,H47B,H47C)
;
_smtbx_masks_special_details
;
A solvent mask was calculated and 5 electrons were 
found in a volume of 756\%A^3^ in 4 voids per unit cell. 
This is consistent with the presence of 
0.11[CH3OH] per Asymmetric Unit 
which account for 4 electrons 
per unit cell.
;
_smtbx_masks_void_probe_radius 1.2
_smtbx_masks_void_truncation_radius 1.2
_platon_squeeze_special_details
;
A solvent mask was calculated and 55 electrons were 
found in a volume of 412\%A^3^ in 6 voids per unit cell. 
This is consistent with the presence of 
0.56[C6H14], 1[], 1[], 0.5[], 1.5[], 0.5[] per Asymmetric Unit 
which account for 56 electrons 
per unit cell.
;
_platon_squeeze_void_probe_radius 1.20
_olex2_submission_special_instructions 'No special instructions were received'
_oxdiff_exptl_absorpt_empirical_details
;
Empirical correction (ABSPACK) includes:
- Absorption correction using spherical harmonics
- Frame scaling
;
_oxdiff_exptl_absorpt_empirical_full_max 2.757
_oxdiff_exptl_absorpt_empirical_full_min 0.153

loop_
_space_group_symop_operation_xyz
'x, y, z'
'-x, -y, -z'

loop_
_atom_site_label
_atom_site_type_symbol
_atom_site_fract_x
_atom_site_fract_y
_atom_site_fract_z
_atom_site_U_iso_or_equiv
_atom_site_adp_type
_atom_site_occupancy
_atom_site_site_symmetry_order
_atom_site_calc_flag
_atom_site_refinement_flags_posn
_atom_site_refinement_flags_adp
_atom_site_refinement_flags_occupancy
_atom_site_disorder_assembly
_atom_site_disorder_group
Yb1 Yb 0.69211(2) 0.06073(2) 0.63954(2) 0.02792(4) Uani 1 1 d . . . . .
Yb2 Yb 0.24590(2) 0.35269(2) 0.82829(2) 0.02784(4) Uani 1 1 d . . . . .
S2 S 0.88054(5) 0.03645(5) 0.65422(4) 0.04154(18) Uani 1 1 d . . . . .
S1 S 0.65920(5) 0.08710(5) 0.78910(4) 0.04021(17) Uani 1 1 d . . . . .
S4 S 0.20504(6) 0.49976(5) 0.89283(5) 0.04416(18) Uani 1 1 d . . . . .
Si8 Si 0.33599(5) 0.49989(4) 0.82155(4) 0.03106(16) Uani 1 1 d . . . . .
Si1 Si 0.80300(5) 0.06420(5) 0.75883(4) 0.02984(15) Uani 1 1 d . . . . .
S3 S 0.41354(6) 0.40471(5) 0.76207(5) 0.04629(19) Uani 1 1 d . . . . .
Si2 Si 0.76991(6) 0.08833(6) 0.92222(5) 0.0441(2) Uani 1 1 d . . . . .
Si3 Si 0.94717(7) -0.04582(6) 0.83011(5) 0.0453(2) Uani 1 1 d . . . . .
Si6 Si 0.52237(7) 0.55451(6) 0.76328(6) 0.0491(2) Uani 1 1 d . . . . .
Si5 Si 0.35821(8) 0.60433(6) 0.91521(5) 0.0502(2) Uani 1 1 d . . . . .
Si4 Si 0.93824(8) 0.13798(7) 0.79298(5) 0.0529(2) Uani 1 1 d . . . . .
Si7 Si 0.31804(8) 0.67642(6) 0.76113(7) 0.0586(3) Uani 1 1 d . . . . .
N4 N 0.53587(15) 0.12300(14) 0.62107(12) 0.0326(5) Uani 1 1 d . . . . .
N5 N 0.30492(15) 0.21578(13) 0.79404(12) 0.0295(5) Uani 1 1 d . . . . .
N6 N 0.33133(16) 0.25714(14) 0.91974(13) 0.0353(5) Uani 1 1 d . . . . .
N3 N 0.66453(18) 0.21400(15) 0.60469(14) 0.0404(6) Uani 1 1 d . . . . .
N1 N 0.63622(15) -0.05454(14) 0.65903(12) 0.0319(5) Uani 1 1 d . . . . .
N7 N 0.11463(17) 0.31500(16) 0.94631(13) 0.0419(6) Uani 1 1 d . . . . .
N8 N 0.18861(16) 0.37173(13) 0.72315(12) 0.0312(5) Uani 1 1 d . . . . .
N2 N 0.77398(17) 0.08582(18) 0.49659(13) 0.0445(6) Uani 1 1 d . . . . .
C50 C 0.26591(19) 0.18577(16) 0.75952(15) 0.0338(6) Uani 1 1 d . . . . .
C34 C 0.86398(18) 0.06418(17) 0.82654(14) 0.0297(5) Uani 1 1 d . . . . .
C43 C 0.1672(2) 0.45317(17) 0.68862(16) 0.0366(6) Uani 1 1 d . . . . .
C49 C 0.20014(19) 0.23216(17) 0.71984(16) 0.0356(6) Uani 1 1 d . . . . .
H49 H 0.171682 0.201347 0.704556 0.043 Uiso 1 1 calc R U . . .
C16 C 0.49188(18) 0.08730(18) 0.59595(14) 0.0344(6) Uani 1 1 d . . . . .
C53 C 0.4101(2) 0.19791(18) 0.87101(17) 0.0396(7) Uani 1 1 d . . . . .
H53A H 0.446016 0.155969 0.901713 0.047 Uiso 1 1 calc R U . . .
H53B H 0.455573 0.225805 0.835199 0.047 Uiso 1 1 calc R U . . .
C67 C 0.3850(2) 0.58399(16) 0.81411(16) 0.0365(6) Uani 1 1 d . . . . .
C54 C 0.3736(2) 0.2947(2) 0.95545(18) 0.0472(8) Uani 1 1 d . . . . .
H54A H 0.321857 0.334229 0.987990 0.071 Uiso 1 1 calc R U . . .
H54B H 0.410346 0.252973 0.984906 0.071 Uiso 1 1 calc R U . . .
H54C H 0.416788 0.322098 0.917307 0.071 Uiso 1 1 calc R U . . .
C52 C 0.3765(2) 0.15700(17) 0.82828(17) 0.0389(7) Uani 1 1 d . . . . .
H52A H 0.432844 0.128239 0.788945 0.047 Uiso 1 1 calc R U . . .
H52B H 0.347194 0.116421 0.862298 0.047 Uiso 1 1 calc R U . . .
C13 C 0.5711(2) -0.06134(18) 0.63208(15) 0.0345(6) Uani 1 1 d . . . . .
C19 C 0.5590(2) 0.24578(19) 0.64247(17) 0.0446(7) Uani 1 1 d . . . . .
H19A H 0.538460 0.305301 0.631804 0.054 Uiso 1 1 calc R U . . .
H19B H 0.547038 0.233853 0.696789 0.054 Uiso 1 1 calc R U . . .
C15 C 0.51164(19) 0.00327(19) 0.59826(15) 0.0364(6) Uani 1 1 d . . . . .
H15 H 0.479295 -0.012517 0.572594 0.044 Uiso 1 1 calc R U . . .
C18 C 0.4979(2) 0.21163(18) 0.61989(16) 0.0405(7) Uani 1 1 d . . . . .
H18A H 0.431057 0.227027 0.654122 0.049 Uiso 1 1 calc R U . . .
H18B H 0.495817 0.235068 0.569211 0.049 Uiso 1 1 calc R U . . .
C9 C 0.5407(2) -0.07627(18) 0.81824(16) 0.0393(7) Uani 1 1 d . . . . .
H9 H 0.535702 -0.023624 0.786697 0.047 Uiso 1 1 calc R U . . .
C48 C 0.16954(19) 0.31590(17) 0.69905(15) 0.0339(6) Uani 1 1 d . . . . .
C42 C 0.2340(2) 0.47381(18) 0.62262(18) 0.0428(7) Uani 1 1 d . . . . .
C12 C 0.6800(2) -0.12489(17) 0.70125(17) 0.0378(6) Uani 1 1 d . . . . .
C51 C 0.2911(2) 0.09475(17) 0.75951(19) 0.0442(7) Uani 1 1 d . . . . .
H51A H 0.255972 0.083133 0.731523 0.066 Uiso 1 1 calc R U . . .
H51B H 0.360814 0.071992 0.736244 0.066 Uiso 1 1 calc R U . . .
H51C H 0.272841 0.070465 0.810756 0.066 Uiso 1 1 calc R U . . .
C8 C 0.6325(2) -0.13744(18) 0.77770(17) 0.0406(7) Uani 1 1 d . . . . .
C38 C 0.0835(2) 0.5132(2) 0.72345(19) 0.0474(8) Uani 1 1 d . . . . .
C55 C 0.2612(2) 0.21996(19) 0.97717(17) 0.0466(8) Uani 1 1 d . . . . .
H55A H 0.286118 0.195487 1.019872 0.056 Uiso 1 1 calc R U . . .
H55B H 0.254508 0.176290 0.956364 0.056 Uiso 1 1 calc R U . . .
C57 C 0.0293(2) 0.3837(2) 0.9774(2) 0.0595(10) Uani 1 1 d . . . . .
H57A H 0.050549 0.423179 0.990993 0.089 Uiso 1 1 calc R U . . .
H57B H -0.004068 0.409671 0.940050 0.089 Uiso 1 1 calc R U . . .
H57C H -0.015009 0.363682 1.021567 0.089 Uiso 1 1 calc R U . . .
C24 C 0.8738(2) 0.0310(3) 0.47012(19) 0.0682(12) Uani 1 1 d . . . . .
H24A H 0.912971 0.036484 0.498037 0.102 Uiso 1 1 calc R U . . .
H24B H 0.872308 -0.025053 0.477691 0.102 Uiso 1 1 calc R U . . .
H24C H 0.902176 0.045174 0.417127 0.102 Uiso 1 1 calc R U . . .
C44 C 0.3276(2) 0.4112(2) 0.58417(18) 0.0478(8) Uani 1 1 d . . . . .
H44 H 0.340815 0.364218 0.621631 0.057 Uiso 1 1 calc R U . . .
C14 C 0.5571(3) -0.1433(2) 0.63579(19) 0.0492(8) Uani 1 1 d . . . . .
H14A H 0.506682 -0.136886 0.613562 0.074 Uiso 1 1 calc R U . . .
H14B H 0.617840 -0.180562 0.608423 0.074 Uiso 1 1 calc R U . . .
H14C H 0.537637 -0.165254 0.687771 0.074 Uiso 1 1 calc R U . . .
C17 C 0.4114(2) 0.1377(2) 0.56319(18) 0.0484(8) Uani 1 1 d . . . . .
H17A H 0.387111 0.101795 0.547480 0.073 Uiso 1 1 calc R U . . .
H17B H 0.358680 0.170869 0.600738 0.073 Uiso 1 1 calc R U . . .
H17C H 0.436398 0.172859 0.520210 0.073 Uiso 1 1 calc R U . . .
C11 C 0.4501(2) -0.0990(2) 0.8292(2) 0.0529(8) Uani 1 1 d . . . . .
H11A H 0.392935 -0.057760 0.855534 0.079 Uiso 1 1 calc R U . . .
H11B H 0.445312 -0.102301 0.780660 0.079 Uiso 1 1 calc R U . . .
H11C H 0.453803 -0.151526 0.858382 0.079 Uiso 1 1 calc R U . . .
C46 C 0.4143(3) 0.4435(2) 0.5564(2) 0.0612(10) Uani 1 1 d . . . . .
H46A H 0.420162 0.463825 0.597638 0.092 Uiso 1 1 calc R U . . .
H46B H 0.473183 0.399995 0.536404 0.092 Uiso 1 1 calc R U . . .
H46C H 0.405209 0.487625 0.517262 0.092 Uiso 1 1 calc R U . . .
C4 C 0.7684(2) -0.1798(2) 0.6670(2) 0.0539(9) Uani 1 1 d . . . . .
C21 C 0.6883(2) 0.2301(2) 0.52318(18) 0.0514(9) Uani 1 1 d . . . . .
H21A H 0.695458 0.285062 0.508245 0.062 Uiso 1 1 calc R U . . .
H21B H 0.634697 0.228318 0.507598 0.062 Uiso 1 1 calc R U . . .
C56 C 0.1631(2) 0.2815(2) 1.00379(18) 0.0543(9) Uani 1 1 d . . . . .
H56A H 0.121254 0.255785 1.046164 0.065 Uiso 1 1 calc R U . . .
H56B H 0.170920 0.326438 1.022029 0.065 Uiso 1 1 calc R U . . .
C41 C 0.2139(3) 0.5533(2) 0.5907(2) 0.0598(10) Uani 1 1 d . . . . .
H41 H 0.258091 0.567165 0.545487 0.072 Uiso 1 1 calc R U . . .
C47 C 0.1092(2) 0.3387(2) 0.64653(18) 0.0460(7) Uani 1 1 d . . . . .
H47A H 0.045563 0.331373 0.673457 0.069 Uiso 1 1 calc R U . . .
H47B H 0.141781 0.303959 0.605472 0.069 Uiso 1 1 calc R U . . .
H47C H 0.101298 0.395322 0.626768 0.069 Uiso 1 1 calc R U . . .
C23 C 0.7168(3) 0.0766(3) 0.45423(19) 0.0670(11) Uani 1 1 d . . . . .
H23A H 0.713480 0.021048 0.463561 0.100 Uiso 1 1 calc R U . . .
H23B H 0.651320 0.114282 0.469658 0.100 Uiso 1 1 calc R U . . .
H23C H 0.747261 0.088412 0.401107 0.100 Uiso 1 1 calc R U . . .
C33 C 0.7185(3) 0.0029(3) 0.96661(18) 0.0657(11) Uani 1 1 d . . . . .
H33A H 0.771175 -0.047305 0.968020 0.099 Uiso 1 1 calc R U . . .
H33B H 0.676734 0.013993 1.017343 0.099 Uiso 1 1 calc R U . . .
H33C H 0.680477 -0.002719 0.937752 0.099 Uiso 1 1 calc R U . . .
C36 C 0.0109(3) 0.4940(2) 0.7952(2) 0.0622(10) Uani 1 1 d . . . . .
H36 H 0.044750 0.442972 0.820337 0.075 Uiso 1 1 calc R U . . .
C20 C 0.7154(3) 0.2520(2) 0.6326(2) 0.0636(10) Uani 1 1 d . . . . .
H20A H 0.699105 0.240919 0.686687 0.095 Uiso 1 1 calc R U . . .
H20B H 0.785291 0.229734 0.609988 0.095 Uiso 1 1 calc R U . . .
H20C H 0.695488 0.310539 0.619577 0.095 Uiso 1 1 calc R U . . .
C58 C 0.0786(3) 0.2587(2) 0.9272(2) 0.0653(11) Uani 1 1 d . . . . .
H58A H 0.047325 0.285147 0.888734 0.098 Uiso 1 1 calc R U . . .
H58B H 0.132552 0.211076 0.908557 0.098 Uiso 1 1 calc R U . . .
H58C H 0.031530 0.241839 0.971453 0.098 Uiso 1 1 calc R U . . .
C22 C 0.7810(3) 0.1687(3) 0.48433(19) 0.0612(11) Uani 1 1 d . . . . .
H22A H 0.798731 0.185242 0.430325 0.073 Uiso 1 1 calc R U . . .
H22B H 0.833550 0.168815 0.502212 0.073 Uiso 1 1 calc R U . . .
C10 C 0.5424(3) -0.0623(2) 0.89282(18) 0.0531(9) Uani 1 1 d . . . . .
H10A H 0.481692 -0.022446 0.916700 0.080 Uiso 1 1 calc R U . . .
H10B H 0.549733 -0.113349 0.924591 0.080 Uiso 1 1 calc R U . . .
H10C H 0.596715 -0.042099 0.885265 0.080 Uiso 1 1 calc R U . . .
C28 C 1.0059(3) 0.1418(3) 0.69102(19) 0.0742(13) Uani 1 1 d . . . . .
H28A H 1.048419 0.087512 0.678104 0.111 Uiso 1 1 calc R U . . .
H28B H 0.959845 0.161040 0.662520 0.111 Uiso 1 1 calc R U . . .
H28C H 1.044822 0.178708 0.679233 0.111 Uiso 1 1 calc R U . . .
C31 C 0.8232(3) 0.1046(3) 0.98981(19) 0.0629(10) Uani 1 1 d . . . . .
H31A H 0.851467 0.149079 0.969395 0.094 Uiso 1 1 calc R U . . .
H31B H 0.772268 0.118183 1.036959 0.094 Uiso 1 1 calc R U . . .
H31C H 0.873460 0.055111 0.998287 0.094 Uiso 1 1 calc R U . . .
C26 C 1.0639(3) -0.0634(3) 0.7530(2) 0.0709(12) Uani 1 1 d . . . . .
H26A H 1.098002 -0.026569 0.754284 0.106 Uiso 1 1 calc R U . . .
H26B H 1.103991 -0.119447 0.758901 0.106 Uiso 1 1 calc R U . . .
H26C H 1.050876 -0.053364 0.705263 0.106 Uiso 1 1 calc R U . . .
C39 C 0.0674(3) 0.5923(2) 0.6888(2) 0.0652(11) Uani 1 1 d . . . . .
H39 H 0.010792 0.633353 0.711140 0.078 Uiso 1 1 calc R U . . .
C40 C 0.1319(3) 0.6116(2) 0.6231(3) 0.0699(12) Uani 1 1 d . . . . .
H40 H 0.119284 0.665491 0.600367 0.084 Uiso 1 1 calc R U . . .
C2 C 0.8258(3) -0.1650(3) 0.5860(2) 0.0696(12) Uani 1 1 d . . . . .
H2 H 0.794215 -0.108241 0.568563 0.084 Uiso 1 1 calc R U . . .
C65 C 0.3790(3) 0.5071(3) 0.9759(2) 0.0668(11) Uani 1 1 d . . . . .
H65A H 0.445145 0.472412 0.955432 0.100 Uiso 1 1 calc R U . . .
H65B H 0.369707 0.518553 1.026100 0.100 Uiso 1 1 calc R U . . .
H65C H 0.333056 0.479517 0.978064 0.100 Uiso 1 1 calc R U . . .
C5 C 0.8042(3) -0.2504(2) 0.7093(3) 0.0756(13) Uani 1 1 d . . . . .
H5 H 0.863531 -0.288794 0.686689 0.091 Uiso 1 1 calc R U . . .
C25 C 0.8884(3) -0.1186(2) 0.8225(2) 0.0674(11) Uani 1 1 d . . . . .
H25A H 0.826418 -0.112065 0.861911 0.101 Uiso 1 1 calc R U . . .
H25B H 0.877481 -0.107973 0.773966 0.101 Uiso 1 1 calc R U . . .
H25C H 0.930595 -0.174055 0.827603 0.101 Uiso 1 1 calc R U . . .
C60 C 0.5904(3) 0.4754(3) 0.8210(3) 0.0690(11) Uani 1 1 d . . . . .
H60A H 0.572299 0.493766 0.870218 0.104 Uiso 1 1 calc R U . . .
H60B H 0.574742 0.425077 0.826277 0.104 Uiso 1 1 calc R U . . .
H60C H 0.660006 0.465903 0.796843 0.104 Uiso 1 1 calc R U . . .
C66 C 0.4368(3) 0.6591(3) 0.9250(2) 0.0701(11) Uani 1 1 d . . . . .
H66A H 0.504893 0.629322 0.903072 0.105 Uiso 1 1 calc R U . . .
H66B H 0.422328 0.713516 0.899401 0.105 Uiso 1 1 calc R U . . .
H66C H 0.424275 0.662977 0.977807 0.105 Uiso 1 1 calc R U . . .
C37 C -0.0305(3) 0.5596(3) 0.8490(3) 0.0840(15) Uani 1 1 d . . . . .
H37A H -0.076893 0.543676 0.894202 0.126 Uiso 1 1 calc R U . . .
H37B H 0.022080 0.566493 0.861693 0.126 Uiso 1 1 calc R U . . .
H37C H -0.063185 0.610749 0.825409 0.126 Uiso 1 1 calc R U . . .
C61 C 0.5701(3) 0.6440(3) 0.7403(3) 0.0793(13) Uani 1 1 d . . . . .
H61A H 0.535106 0.686239 0.709950 0.119 Uiso 1 1 calc R U . . .
H61B H 0.560766 0.665297 0.786351 0.119 Uiso 1 1 calc R U . . .
H61C H 0.639112 0.627133 0.712616 0.119 Uiso 1 1 calc R U . . .
C3 C 0.9290(3) -0.1712(3) 0.5768(3) 0.0841(14) Uani 1 1 d . . . . .
H3A H 0.929335 -0.135430 0.609351 0.126 Uiso 1 1 calc R U . . .
H3B H 0.963676 -0.227139 0.590133 0.126 Uiso 1 1 calc R U . . .
H3C H 0.960825 -0.155118 0.525056 0.126 Uiso 1 1 calc R U . . .
C45 C 0.3188(3) 0.3799(3) 0.5202(2) 0.0706(11) Uani 1 1 d . . . . .
H45A H 0.263116 0.359020 0.537851 0.106 Uiso 1 1 calc R U . . .
H45B H 0.309787 0.423993 0.481052 0.106 Uiso 1 1 calc R U . . .
H45C H 0.377761 0.336363 0.500194 0.106 Uiso 1 1 calc R U . . .
C59 C 0.5635(3) 0.5120(3) 0.6716(2) 0.0715(12) Uani 1 1 d . . . . .
H59A H 0.530375 0.550779 0.638166 0.107 Uiso 1 1 calc R U . . .
H59B H 0.633492 0.501980 0.649595 0.107 Uiso 1 1 calc R U . . .
H59C H 0.548229 0.461153 0.679029 0.107 Uiso 1 1 calc R U . . .
C7 C 0.6721(3) -0.2091(2) 0.8166(2) 0.0624(10) Uani 1 1 d . . . . .
H7 H 0.640177 -0.219113 0.867896 0.075 Uiso 1 1 calc R U . . .
C028 C 0.2310(3) 0.6659(3) 0.9587(3) 0.0807(13) Uani 1 1 d . . . . .
H02A H 0.216395 0.717787 0.928783 0.121 Uiso 1 1 calc R U . . .
H02B H 0.186607 0.636662 0.960960 0.121 Uiso 1 1 calc R U . . .
H02C H 0.223258 0.675699 1.008997 0.121 Uiso 1 1 calc R U . . .
C29 C 1.0304(3) 0.1130(3) 0.8429(2) 0.0837(16) Uani 1 1 d . . . . .
H29A H 1.072891 0.057550 0.835172 0.126 Uiso 1 1 calc R U . . .
H29B H 1.068959 0.150641 0.823531 0.126 Uiso 1 1 calc R U . . .
H29C H 0.997490 0.117708 0.896166 0.126 Uiso 1 1 calc R U . . .
C27 C 0.9816(3) -0.0772(3) 0.9184(2) 0.0726(12) Uani 1 1 d . . . . .
H27A H 0.922929 -0.069334 0.961281 0.109 Uiso 1 1 calc R U . . .
H27B H 1.019948 -0.134363 0.919296 0.109 Uiso 1 1 calc R U . . .
H27C H 1.019772 -0.044217 0.920626 0.109 Uiso 1 1 calc R U . . .
C63 C 0.1874(3) 0.6873(3) 0.7833(3) 0.0906(17) Uani 1 1 d . . . . .
H63A H 0.155727 0.690912 0.836825 0.136 Uiso 1 1 calc R U . . .
H63B H 0.157063 0.736487 0.756140 0.136 Uiso 1 1 calc R U . . .
H63C H 0.180751 0.640199 0.768723 0.136 Uiso 1 1 calc R U . . .
C32 C 0.6665(3) 0.1830(3) 0.9207(3) 0.0817(14) Uani 1 1 d . . . . .
H32A H 0.691781 0.228791 0.897644 0.123 Uiso 1 1 calc R U . . .
H32B H 0.628811 0.176492 0.892110 0.123 Uiso 1 1 calc R U . . .
H32C H 0.625068 0.193205 0.971701 0.123 Uiso 1 1 calc R U . . .
C64 C 0.3266(3) 0.7735(2) 0.7794(3) 0.0811(14) Uani 1 1 d . . . . .
H64A H 0.394666 0.769616 0.768216 0.122 Uiso 1 1 calc R U . . .
H64B H 0.297079 0.818332 0.747850 0.122 Uiso 1 1 calc R U . . .
H64C H 0.292450 0.783037 0.831741 0.122 Uiso 1 1 calc R U . . .
C6 C 0.7557(3) -0.2653(3) 0.7826(3) 0.0798(14) Uani 1 1 d . . . . .
H6 H 0.780128 -0.314513 0.809641 0.096 Uiso 1 1 calc R U . . .
C30 C 0.8606(4) 0.2439(3) 0.8104(3) 0.0953(17) Uani 1 1 d . . . . .
H30A H 0.811267 0.259412 0.785157 0.143 Uiso 1 1 calc R U . . .
H30B H 0.829198 0.247454 0.863920 0.143 Uiso 1 1 calc R U . . .
H30C H 0.900666 0.280388 0.791286 0.143 Uiso 1 1 calc R U . . .
C62 C 0.3678(4) 0.6704(3) 0.6587(3) 0.0992(18) Uani 1 1 d . . . . .
H62A H 0.437081 0.664507 0.642435 0.149 Uiso 1 1 calc R U . . .
H62B H 0.358119 0.623553 0.646161 0.149 Uiso 1 1 calc R U . . .
H62C H 0.334432 0.719840 0.633578 0.149 Uiso 1 1 calc R U . . .
C35 C -0.0725(4) 0.4792(4) 0.7810(3) 0.1076(19) Uani 1 1 d . . . . .
H35A H -0.118204 0.467021 0.828525 0.161 Uiso 1 1 calc R U . . .
H35B H -0.105507 0.527735 0.754642 0.161 Uiso 1 1 calc R U . . .
H35C H -0.047270 0.433498 0.750770 0.161 Uiso 1 1 calc R U . . .
C1 C 0.8248(5) -0.2200(6) 0.5360(4) 0.157(3) Uani 1 1 d . . . . .
H1A H 0.757813 -0.215767 0.542143 0.236 Uiso 1 1 calc R U . . .
H1B H 0.856532 -0.203962 0.484195 0.236 Uiso 1 1 calc R U . . .
H1C H 0.859383 -0.275982 0.549271 0.236 Uiso 1 1 calc R U . . .

loop_
_atom_site_aniso_label
_atom_site_aniso_U_11
_atom_site_aniso_U_22
_atom_site_aniso_U_33
_atom_site_aniso_U_23
_atom_site_aniso_U_13
_atom_site_aniso_U_12
Yb1 0.02347(6) 0.03363(7) 0.02424(6) -0.00535(4) -0.00747(4) -0.00404(4)
Yb2 0.02836(6) 0.02319(6) 0.02832(6) -0.00321(4) -0.00664(4) -0.00497(4)
S2 0.0252(3) 0.0696(5) 0.0281(3) -0.0176(3) -0.0042(3) -0.0089(3)
S1 0.0247(3) 0.0637(5) 0.0299(4) -0.0147(3) -0.0047(3) -0.0085(3)
S4 0.0385(4) 0.0361(4) 0.0521(5) -0.0192(3) -0.0022(3) -0.0077(3)
Si8 0.0369(4) 0.0242(4) 0.0331(4) -0.0032(3) -0.0133(3) -0.0075(3)
Si1 0.0248(3) 0.0391(4) 0.0251(4) -0.0078(3) -0.0070(3) -0.0068(3)
S3 0.0425(4) 0.0374(4) 0.0522(5) -0.0187(3) 0.0065(3) -0.0169(3)
Si2 0.0435(5) 0.0632(6) 0.0315(4) -0.0185(4) -0.0048(3) -0.0222(4)
Si3 0.0472(5) 0.0484(5) 0.0347(4) 0.0010(4) -0.0169(4) -0.0060(4)
Si6 0.0510(5) 0.0478(5) 0.0563(6) -0.0040(4) -0.0181(4) -0.0228(4)
Si5 0.0666(6) 0.0432(5) 0.0500(5) -0.0140(4) -0.0252(5) -0.0146(4)
Si4 0.0708(6) 0.0681(7) 0.0390(5) 0.0020(4) -0.0161(4) -0.0486(5)
Si7 0.0809(7) 0.0315(5) 0.0832(7) 0.0141(5) -0.0561(6) -0.0200(5)
N4 0.0277(11) 0.0343(12) 0.0270(11) -0.0045(9) -0.0061(9) -0.0002(9)
N5 0.0238(10) 0.0262(11) 0.0323(12) -0.0038(9) -0.0037(8) -0.0047(8)
N6 0.0353(12) 0.0319(12) 0.0334(12) 0.0005(10) -0.0087(10) -0.0077(10)
N3 0.0481(14) 0.0374(14) 0.0377(13) 0.0017(11) -0.0170(11) -0.0140(11)
N1 0.0300(11) 0.0307(12) 0.0331(12) -0.0064(9) -0.0115(9) -0.0030(9)
N7 0.0337(13) 0.0491(15) 0.0343(13) -0.0064(11) -0.0018(10) -0.0093(11)
N8 0.0317(11) 0.0263(11) 0.0331(12) -0.0030(9) -0.0115(9) -0.0042(9)
N2 0.0324(13) 0.0634(18) 0.0251(12) -0.0057(11) -0.0029(9) -0.0044(12)
C50 0.0295(13) 0.0276(14) 0.0358(15) -0.0046(11) 0.0015(11) -0.0091(11)
C34 0.0287(13) 0.0382(15) 0.0257(13) -0.0035(10) -0.0078(10) -0.0144(11)
C43 0.0389(15) 0.0298(14) 0.0437(16) -0.0018(12) -0.0229(13) -0.0040(11)
C49 0.0314(14) 0.0356(15) 0.0394(15) -0.0080(12) -0.0056(11) -0.0125(11)
C16 0.0250(13) 0.0465(17) 0.0235(13) -0.0032(11) -0.0073(10) -0.0011(11)
C53 0.0309(14) 0.0323(15) 0.0481(17) -0.0010(13) -0.0131(12) -0.0010(11)
C67 0.0483(16) 0.0253(14) 0.0435(16) 0.0012(11) -0.0259(13) -0.0105(12)
C54 0.0553(19) 0.0446(18) 0.0453(18) 0.0032(14) -0.0286(15) -0.0099(15)
C52 0.0334(14) 0.0273(14) 0.0445(17) -0.0035(12) -0.0089(12) 0.0019(11)
C13 0.0363(15) 0.0395(16) 0.0294(14) -0.0084(11) -0.0075(11) -0.0128(12)
C19 0.0533(19) 0.0345(16) 0.0340(16) -0.0046(12) -0.0107(13) -0.0004(13)
C15 0.0310(14) 0.0500(18) 0.0307(14) -0.0080(12) -0.0130(11) -0.0091(12)
C18 0.0330(15) 0.0380(16) 0.0353(15) 0.0001(12) -0.0064(12) 0.0015(12)
C9 0.0469(17) 0.0353(16) 0.0374(16) 0.0036(12) -0.0177(13) -0.0134(13)
C48 0.0272(13) 0.0379(15) 0.0339(14) -0.0056(11) -0.0055(11) -0.0091(11)
C42 0.0470(17) 0.0326(16) 0.0525(18) 0.0053(13) -0.0261(14) -0.0105(13)
C12 0.0367(15) 0.0317(15) 0.0464(17) -0.0054(12) -0.0209(13) -0.0026(11)
C51 0.0452(17) 0.0286(15) 0.0558(19) -0.0084(13) -0.0087(14) -0.0120(13)
C8 0.0456(17) 0.0331(15) 0.0448(17) 0.0027(13) -0.0238(13) -0.0073(13)
C38 0.0480(18) 0.0403(17) 0.0542(19) -0.0116(14) -0.0283(15) 0.0031(14)
C55 0.0500(18) 0.0369(17) 0.0388(17) 0.0088(13) -0.0068(13) -0.0096(14)
C57 0.0451(19) 0.060(2) 0.055(2) -0.0155(17) 0.0049(15) -0.0075(16)
C24 0.0413(19) 0.103(3) 0.0325(18) -0.0151(18) -0.0022(14) 0.0065(19)
C44 0.0467(18) 0.0437(18) 0.0460(18) 0.0124(14) -0.0143(14) -0.0144(14)
C14 0.060(2) 0.049(2) 0.0506(19) -0.0049(15) -0.0265(16) -0.0215(16)
C17 0.0343(15) 0.061(2) 0.0443(18) -0.0072(15) -0.0207(13) 0.0021(14)
C11 0.0475(19) 0.059(2) 0.062(2) -0.0104(17) -0.0212(16) -0.0206(16)
C46 0.055(2) 0.071(3) 0.055(2) 0.0151(19) -0.0197(17) -0.0239(19)
C4 0.0473(19) 0.0461(19) 0.060(2) -0.0122(16) -0.0226(16) 0.0063(15)
C21 0.0482(18) 0.058(2) 0.0389(17) 0.0103(15) -0.0077(14) -0.0188(16)
C56 0.052(2) 0.058(2) 0.0349(17) 0.0001(15) 0.0010(14) -0.0125(16)
C41 0.063(2) 0.0422(19) 0.077(3) 0.0232(18) -0.037(2) -0.0190(17)
C47 0.0471(18) 0.0498(19) 0.0476(18) -0.0067(14) -0.0221(14) -0.0135(14)
C23 0.051(2) 0.113(4) 0.0360(19) -0.0200(19) -0.0095(15) -0.021(2)
C33 0.067(2) 0.112(3) 0.0293(17) -0.0067(18) 0.0023(15) -0.058(2)
C36 0.056(2) 0.058(2) 0.053(2) -0.0195(17) -0.0138(17) 0.0124(17)
C20 0.080(3) 0.046(2) 0.080(3) 0.0019(19) -0.043(2) -0.0235(19)
C58 0.059(2) 0.066(2) 0.062(2) -0.0165(19) 0.0100(18) -0.033(2)
C22 0.0447(19) 0.083(3) 0.0405(19) 0.0090(18) -0.0033(14) -0.0188(18)
C10 0.056(2) 0.072(2) 0.0405(18) -0.0029(16) -0.0142(15) -0.0313(18)
C28 0.099(3) 0.112(4) 0.040(2) 0.012(2) -0.0157(19) -0.083(3)
C31 0.068(2) 0.092(3) 0.0391(19) -0.0187(18) -0.0122(16) -0.035(2)
C26 0.045(2) 0.089(3) 0.053(2) -0.008(2) -0.0139(16) 0.0113(19)
C39 0.065(2) 0.0356(18) 0.094(3) -0.0120(19) -0.049(2) 0.0148(17)
C40 0.081(3) 0.0352(19) 0.101(3) 0.015(2) -0.055(3) -0.0112(19)
C2 0.046(2) 0.075(3) 0.062(2) -0.027(2) -0.0095(17) 0.0153(18)
C65 0.098(3) 0.076(3) 0.044(2) 0.0031(18) -0.037(2) -0.037(2)
C5 0.062(2) 0.049(2) 0.100(3) -0.015(2) -0.039(2) 0.0217(19)
C25 0.106(3) 0.044(2) 0.053(2) -0.0019(17) -0.026(2) -0.024(2)
C60 0.057(2) 0.064(3) 0.088(3) -0.015(2) -0.035(2) -0.0030(19)
C66 0.095(3) 0.059(2) 0.079(3) -0.016(2) -0.043(2) -0.029(2)
C37 0.065(3) 0.092(3) 0.080(3) -0.044(2) -0.034(2) 0.027(2)
C61 0.077(3) 0.076(3) 0.102(3) -0.006(3) -0.025(3) -0.046(2)
C3 0.061(3) 0.082(3) 0.092(3) -0.029(3) -0.012(2) -0.001(2)
C45 0.061(2) 0.074(3) 0.071(3) -0.015(2) -0.003(2) -0.027(2)
C59 0.078(3) 0.086(3) 0.055(2) -0.012(2) 0.0046(19) -0.052(2)
C7 0.071(2) 0.048(2) 0.063(2) 0.0137(18) -0.0328(19) -0.0086(18)
C028 0.080(3) 0.073(3) 0.086(3) -0.044(2) -0.006(2) -0.019(2)
C29 0.093(3) 0.148(5) 0.055(2) 0.009(3) -0.028(2) -0.094(3)
C27 0.083(3) 0.080(3) 0.050(2) 0.012(2) -0.038(2) -0.010(2)
C63 0.094(3) 0.045(2) 0.162(5) 0.020(3) -0.094(4) -0.017(2)
C32 0.060(3) 0.095(3) 0.088(3) -0.065(3) -0.019(2) 0.006(2)
C64 0.095(3) 0.035(2) 0.133(4) 0.015(2) -0.070(3) -0.021(2)
C6 0.077(3) 0.053(2) 0.093(3) 0.013(2) -0.044(3) 0.007(2)
C30 0.157(5) 0.060(3) 0.084(3) -0.006(2) -0.033(3) -0.055(3)
C62 0.161(5) 0.085(3) 0.079(3) 0.038(3) -0.080(3) -0.051(3)
C35 0.095(4) 0.139(5) 0.086(4) -0.056(3) 0.017(3) -0.052(4)
C1 0.116(5) 0.282(11) 0.099(5) -0.101(6) 0.009(4) -0.086(6)

loop_
_atom_type_symbol
_atom_type_description
_atom_type_scat_dispersion_real
_atom_type_scat_dispersion_imag
_atom_type_scat_source
C C 0.0033 0.0016 'International Tables Vol C Tables 4.2.6.8 and 6.1.1.4'
H H 0.0000 0.0000 'International Tables Vol C Tables 4.2.6.8 and 6.1.1.4'
N N 0.0061 0.0033 'International Tables Vol C Tables 4.2.6.8 and 6.1.1.4'
O O 0.0106 0.0060 'International Tables Vol C Tables 4.2.6.8 and 6.1.1.4'
S S 0.1246 0.1234 'International Tables Vol C Tables 4.2.6.8 and 6.1.1.4'
Si Si 0.0817 0.0704 'International Tables Vol C Tables 4.2.6.8 and 6.1.1.4'
Yb Yb -0.3850 5.5486 'International Tables Vol C Tables 4.2.6.8 and 6.1.1.4'

loop_
_geom_angle_atom_site_label_1
_geom_angle_atom_site_label_2
_geom_angle_atom_site_label_3
_geom_angle
_geom_angle_site_symmetry_1
_geom_angle_site_symmetry_3
_geom_angle_publ_flag
S1 Yb1 S2 73.452(19) . . ?
N4 Yb1 S2 162.54(6) . . ?
N4 Yb1 S1 103.90(6) . . ?
N4 Yb1 N3 70.21(8) . . ?
N4 Yb1 N2 89.47(7) . . ?
N3 Yb1 S2 92.37(6) . . ?
N3 Yb1 S1 88.50(6) . . ?
N3 Yb1 N2 71.05(9) . . ?
N1 Yb1 S2 118.58(5) . . ?
N1 Yb1 S1 100.95(6) . . ?
N1 Yb1 N4 78.86(8) . . ?
N1 Yb1 N3 149.02(8) . . ?
N1 Yb1 N2 107.62(9) . . ?
N2 Yb1 S2 85.84(6) . . ?
N2 Yb1 S1 150.35(7) . . ?
S3 Yb2 S4 73.83(2) . . ?
N5 Yb2 S4 165.86(6) . . ?
N5 Yb2 S3 101.91(5) . . ?
N5 Yb2 N6 70.08(8) . . ?
N5 Yb2 N7 90.63(8) . . ?
N6 Yb2 S4 96.08(6) . . ?
N6 Yb2 S3 87.64(5) . . ?
N6 Yb2 N7 71.54(7) . . ?
N7 Yb2 S4 87.50(6) . . ?
N7 Yb2 S3 150.50(6) . . ?
N8 Yb2 S4 114.48(6) . . ?
N8 Yb2 S3 100.92(6) . . ?
N8 Yb2 N5 79.43(7) . . ?
N8 Yb2 N6 149.44(8) . . ?
N8 Yb2 N7 107.63(8) . . ?
Si1 S2 Yb1 83.47(3) . . ?
Si1 S1 Yb1 84.93(3) . . ?
Si8 S4 Yb2 83.21(3) . . ?
S3 Si8 S4 118.08(5) . . ?
C67 Si8 S4 120.77(11) . . ?
C67 Si8 S3 121.11(11) . . ?
S1 Si1 S2 118.13(5) . . ?
C34 Si1 S2 120.70(9) . . ?
C34 Si1 S1 121.11(9) . . ?
Si8 S3 Yb2 84.59(3) . . ?
C33 Si2 C34 111.18(16) . . ?
C33 Si2 C31 105.73(18) . . ?
C33 Si2 C32 108.0(2) . . ?
C31 Si2 C34 112.62(15) . . ?
C32 Si2 C34 114.66(17) . . ?
C32 Si2 C31 104.1(2) . . ?
C26 Si3 C34 113.23(15) . . ?
C26 Si3 C25 105.9(2) . . ?
C26 Si3 C27 105.57(19) . . ?
C25 Si3 C34 111.39(16) . . ?
C25 Si3 C27 107.88(19) . . ?
C27 Si3 C34 112.41(17) . . ?
C60 Si6 C67 110.88(16) . . ?
C60 Si6 C61 108.3(2) . . ?
C60 Si6 C59 105.0(2) . . ?
C61 Si6 C67 112.01(18) . . ?
C59 Si6 C67 116.33(17) . . ?
C59 Si6 C61 103.6(2) . . ?
C65 Si5 C67 110.78(16) . . ?
C65 Si5 C66 106.30(19) . . ?
C66 Si5 C67 113.27(17) . . ?
C028 Si5 C67 113.89(19) . . ?
C028 Si5 C65 106.2(2) . . ?
C028 Si5 C66 105.8(2) . . ?
C28 Si4 C34 114.99(15) . . ?
C29 Si4 C34 111.10(15) . . ?
C29 Si4 C28 106.52(19) . . ?
C30 Si4 C34 111.5(2) . . ?
C30 Si4 C28 105.3(2) . . ?
C30 Si4 C29 106.8(3) . . ?
C63 Si7 C67 113.54(16) . . ?
C63 Si7 C64 107.5(2) . . ?
C63 Si7 C62 104.4(3) . . ?
C64 Si7 C67 112.05(16) . . ?
C62 Si7 C67 111.93(19) . . ?
C62 Si7 C64 106.8(2) . . ?
C16 N4 Yb1 125.06(18) . . ?
C16 N4 C18 116.4(2) . . ?
C18 N4 Yb1 116.74(18) . . ?
C50 N5 Yb2 125.24(17) . . ?
C50 N5 C52 116.7(2) . . ?
C52 N5 Yb2 116.75(18) . . ?
C53 N6 Yb2 102.13(16) . . ?
C53 N6 C55 112.5(2) . . ?
C54 N6 Yb2 115.23(17) . . ?
C54 N6 C53 108.8(2) . . ?
C54 N6 C55 109.8(3) . . ?
C55 N6 Yb2 108.31(17) . . ?
C19 N3 Yb1 100.67(17) . . ?
C21 N3 Yb1 108.9(2) . . ?
C21 N3 C19 111.9(2) . . ?
C20 N3 Yb1 116.60(19) . . ?
C20 N3 C19 108.4(3) . . ?
C20 N3 C21 110.1(3) . . ?
C13 N1 Yb1 126.53(18) . . ?
C13 N1 C12 116.4(2) . . ?
C12 N1 Yb1 117.04(17) . . ?
C57 N7 Yb2 115.64(19) . . ?
C56 N7 Yb2 105.50(18) . . ?
C56 N7 C57 106.4(3) . . ?
C58 N7 Yb2 108.39(19) . . ?
C58 N7 C57 106.9(3) . . ?
C58 N7 C56 114.2(3) . . ?
C43 N8 Yb2 114.92(18) . . ?
C48 N8 Yb2 125.79(17) . . ?
C48 N8 C43 119.1(2) . . ?
C24 N2 Yb1 113.02(19) . . ?
C23 N2 Yb1 110.8(2) . . ?
C23 N2 C24 108.6(3) . . ?
C23 N2 C22 111.5(3) . . ?
C22 N2 Yb1 105.90(19) . . ?
C22 N2 C24 106.9(3) . . ?
N5 C50 C49 125.2(3) . . ?
N5 C50 C51 120.3(3) . . ?
C49 C50 C51 114.5(3) . . ?
Si1 C34 Si2 110.10(13) . . ?
Si1 C34 Si3 102.41(14) . . ?
Si1 C34 Si4 111.93(13) . . ?
Si2 C34 Si3 110.87(13) . . ?
Si4 C34 Si2 110.70(15) . . ?
Si4 C34 Si3 110.57(13) . . ?
C42 C43 N8 119.5(3) . . ?
C42 C43 C38 120.1(3) . . ?
C38 C43 N8 120.2(3) . . ?
C50 C49 H49 114.3 . . ?
C48 C49 C50 131.4(3) . . ?
C48 C49 H49 114.3 . . ?
N4 C16 C15 125.1(2) . . ?
N4 C16 C17 120.3(3) . . ?
C15 C16 C17 114.6(3) . . ?
N6 C53 H53A 108.7 . . ?
N6 C53 H53B 108.7 . . ?
N6 C53 C52 114.2(2) . . ?
H53A C53 H53B 107.6 . . ?
C52 C53 H53A 108.7 . . ?
C52 C53 H53B 108.7 . . ?
Si8 C67 Si6 111.18(15) . . ?
Si8 C67 Si5 105.19(14) . . ?
Si8 C67 Si7 108.26(14) . . ?
Si5 C67 Si6 110.73(14) . . ?
Si7 C67 Si6 110.24(14) . . ?
Si7 C67 Si5 111.11(16) . . ?
N6 C54 H54A 109.5 . . ?
N6 C54 H54B 109.5 . . ?
N6 C54 H54C 109.5 . . ?
H54A C54 H54B 109.5 . . ?
H54A C54 H54C 109.5 . . ?
H54B C54 H54C 109.5 . . ?
N5 C52 C53 111.7(2) . . ?
N5 C52 H52A 109.3 . . ?
N5 C52 H52B 109.3 . . ?
C53 C52 H52A 109.3 . . ?
C53 C52 H52B 109.3 . . ?
H52A C52 H52B 107.9 . . ?
N1 C13 C15 124.6(3) . . ?
N1 C13 C14 120.7(3) . . ?
C15 C13 C14 114.7(3) . . ?
N3 C19 H19A 108.7 . . ?
N3 C19 H19B 108.7 . . ?
N3 C19 C18 114.3(3) . . ?
H19A C19 H19B 107.6 . . ?
C18 C19 H19A 108.7 . . ?
C18 C19 H19B 108.7 . . ?
C16 C15 H15 114.5 . . ?
C13 C15 C16 131.0(3) . . ?
C13 C15 H15 114.5 . . ?
N4 C18 C19 111.6(2) . . ?
N4 C18 H18A 109.3 . . ?
N4 C18 H18B 109.3 . . ?
C19 C18 H18A 109.3 . . ?
C19 C18 H18B 109.3 . . ?
H18A C18 H18B 108.0 . . ?
C8 C9 H9 107.3 . . ?
C8 C9 C11 112.6(3) . . ?
C8 C9 C10 112.7(3) . . ?
C11 C9 H9 107.3 . . ?
C10 C9 H9 107.3 . . ?
C10 C9 C11 109.4(3) . . ?
N8 C48 C49 124.7(3) . . ?
N8 C48 C47 121.4(2) . . ?
C49 C48 C47 113.8(3) . . ?
C43 C42 C44 121.9(3) . . ?
C41 C42 C43 119.1(3) . . ?
C41 C42 C44 119.0(3) . . ?
C8 C12 N1 118.9(2) . . ?
C4 C12 N1 120.5(3) . . ?
C4 C12 C8 120.6(3) . . ?
C50 C51 H51A 109.5 . . ?
C50 C51 H51B 109.5 . . ?
C50 C51 H51C 109.5 . . ?
H51A C51 H51B 109.5 . . ?
H51A C51 H51C 109.5 . . ?
H51B C51 H51C 109.5 . . ?
C12 C8 C9 122.3(2) . . ?
C7 C8 C9 119.6(3) . . ?
C7 C8 C12 118.2(3) . . ?
C43 C38 C36 121.9(3) . . ?
C39 C38 C43 118.1(3) . . ?
C39 C38 C36 120.0(3) . . ?
N6 C55 H55A 109.3 . . ?
N6 C55 H55B 109.3 . . ?
N6 C55 C56 111.6(2) . . ?
H55A C55 H55B 108.0 . . ?
C56 C55 H55A 109.3 . . ?
C56 C55 H55B 109.3 . . ?
N7 C57 H57A 109.5 . . ?
N7 C57 H57B 109.5 . . ?
N7 C57 H57C 109.5 . . ?
H57A C57 H57B 109.5 . . ?
H57A C57 H57C 109.5 . . ?
H57B C57 H57C 109.5 . . ?
N2 C24 H24A 109.5 . . ?
N2 C24 H24B 109.5 . . ?
N2 C24 H24C 109.5 . . ?
H24A C24 H24B 109.5 . . ?
H24A C24 H24C 109.5 . . ?
H24B C24 H24C 109.5 . . ?
C42 C44 H44 107.6 . . ?
C46 C44 C42 112.5(3) . . ?
C46 C44 H44 107.6 . . ?
C45 C44 C42 112.1(3) . . ?
C45 C44 H44 107.6 . . ?
C45 C44 C46 109.3(3) . . ?
C13 C14 H14A 109.5 . . ?
C13 C14 H14B 109.5 . . ?
C13 C14 H14C 109.5 . . ?
H14A C14 H14B 109.5 . . ?
H14A C14 H14C 109.5 . . ?
H14B C14 H14C 109.5 . . ?
C16 C17 H17A 109.5 . . ?
C16 C17 H17B 109.5 . . ?
C16 C17 H17C 109.5 . . ?
H17A C17 H17B 109.5 . . ?
H17A C17 H17C 109.5 . . ?
H17B C17 H17C 109.5 . . ?
C9 C11 H11A 109.5 . . ?
C9 C11 H11B 109.5 . . ?
C9 C11 H11C 109.5 . . ?
H11A C11 H11B 109.5 . . ?
H11A C11 H11C 109.5 . . ?
H11B C11 H11C 109.5 . . ?
C44 C46 H46A 109.5 . . ?
C44 C46 H46B 109.5 . . ?
C44 C46 H46C 109.5 . . ?
H46A C46 H46B 109.5 . . ?
H46A C46 H46C 109.5 . . ?
H46B C46 H46C 109.5 . . ?
C12 C4 C2 122.2(3) . . ?
C12 C4 C5 118.1(3) . . ?
C5 C4 C2 119.8(3) . . ?
N3 C21 H21A 109.4 . . ?
N3 C21 H21B 109.4 . . ?
N3 C21 C22 111.3(3) . . ?
H21A C21 H21B 108.0 . . ?
C22 C21 H21A 109.4 . . ?
C22 C21 H21B 109.4 . . ?
N7 C56 C55 113.7(3) . . ?
N7 C56 H56A 108.8 . . ?
N7 C56 H56B 108.8 . . ?
C55 C56 H56A 108.8 . . ?
C55 C56 H56B 108.8 . . ?
H56A C56 H56B 107.7 . . ?
C42 C41 H41 119.3 . . ?
C40 C41 C42 121.3(3) . . ?
C40 C41 H41 119.3 . . ?
C48 C47 H47A 109.5 . . ?
C48 C47 H47B 109.5 . . ?
C48 C47 H47C 109.5 . . ?
H47A C47 H47B 109.5 . . ?
H47A C47 H47C 109.5 . . ?
H47B C47 H47C 109.5 . . ?
N2 C23 H23A 109.5 . . ?
N2 C23 H23B 109.5 . . ?
N2 C23 H23C 109.5 . . ?
H23A C23 H23B 109.5 . . ?
H23A C23 H23C 109.5 . . ?
H23B C23 H23C 109.5 . . ?
Si2 C33 H33A 109.5 . . ?
Si2 C33 H33B 109.5 . . ?
Si2 C33 H33C 109.5 . . ?
H33A C33 H33B 109.5 . . ?
H33A C33 H33C 109.5 . . ?
H33B C33 H33C 109.5 . . ?
C38 C36 H36 107.7 . . ?
C38 C36 C37 113.5(4) . . ?
C38 C36 C35 111.4(3) . . ?
C37 C36 H36 107.7 . . ?
C35 C36 H36 107.7 . . ?
C35 C36 C37 108.7(3) . . ?
N3 C20 H20A 109.5 . . ?
N3 C20 H20B 109.5 . . ?
N3 C20 H20C 109.5 . . ?
H20A C20 H20B 109.5 . . ?
H20A C20 H20C 109.5 . . ?
H20B C20 H20C 109.5 . . ?
N7 C58 H58A 109.5 . . ?
N7 C58 H58B 109.5 . . ?
N7 C58 H58C 109.5 . . ?
H58A C58 H58B 109.5 . . ?
H58A C58 H58C 109.5 . . ?
H58B C58 H58C 109.5 . . ?
N2 C22 C21 113.4(3) . . ?
N2 C22 H22A 108.9 . . ?
N2 C22 H22B 108.9 . . ?
C21 C22 H22A 108.9 . . ?
C21 C22 H22B 108.9 . . ?
H22A C22 H22B 107.7 . . ?
C9 C10 H10A 109.5 . . ?
C9 C10 H10B 109.5 . . ?
C9 C10 H10C 109.5 . . ?
H10A C10 H10B 109.5 . . ?
H10A C10 H10C 109.5 . . ?
H10B C10 H10C 109.5 . . ?
Si4 C28 H28A 109.5 . . ?
Si4 C28 H28B 109.5 . . ?
Si4 C28 H28C 109.5 . . ?
H28A C28 H28B 109.5 . . ?
H28A C28 H28C 109.5 . . ?
H28B C28 H28C 109.5 . . ?
Si2 C31 H31A 109.5 . . ?
Si2 C31 H31B 109.5 . . ?
Si2 C31 H31C 109.5 . . ?
H31A C31 H31B 109.5 . . ?
H31A C31 H31C 109.5 . . ?
H31B C31 H31C 109.5 . . ?
Si3 C26 H26A 109.5 . . ?
Si3 C26 H26B 109.5 . . ?
Si3 C26 H26C 109.5 . . ?
H26A C26 H26B 109.5 . . ?
H26A C26 H26C 109.5 . . ?
H26B C26 H26C 109.5 . . ?
C38 C39 H39 119.3 . . ?
C40 C39 C38 121.4(3) . . ?
C40 C39 H39 119.3 . . ?
C41 C40 C39 119.9(3) . . ?
C41 C40 H40 120.1 . . ?
C39 C40 H40 120.1 . . ?
C4 C2 H2 107.2 . . ?
C3 C2 C4 112.3(4) . . ?
C3 C2 H2 107.2 . . ?
C3 C2 C1 109.7(4) . . ?
C1 C2 C4 113.0(4) . . ?
C1 C2 H2 107.2 . . ?
Si5 C65 H65A 109.5 . . ?
Si5 C65 H65B 109.5 . . ?
Si5 C65 H65C 109.5 . . ?
H65A C65 H65B 109.5 . . ?
H65A C65 H65C 109.5 . . ?
H65B C65 H65C 109.5 . . ?
C4 C5 H5 119.2 . . ?
C6 C5 C4 121.6(4) . . ?
C6 C5 H5 119.2 . . ?
Si3 C25 H25A 109.5 . . ?
Si3 C25 H25B 109.5 . . ?
Si3 C25 H25C 109.5 . . ?
H25A C25 H25B 109.5 . . ?
H25A C25 H25C 109.5 . . ?
H25B C25 H25C 109.5 . . ?
Si6 C60 H60A 109.5 . . ?
Si6 C60 H60B 109.5 . . ?
Si6 C60 H60C 109.5 . . ?
H60A C60 H60B 109.5 . . ?
H60A C60 H60C 109.5 . . ?
H60B C60 H60C 109.5 . . ?
Si5 C66 H66A 109.5 . . ?
Si5 C66 H66B 109.5 . . ?
Si5 C66 H66C 109.5 . . ?
H66A C66 H66B 109.5 . . ?
H66A C66 H66C 109.5 . . ?
H66B C66 H66C 109.5 . . ?
C36 C37 H37A 109.5 . . ?
C36 C37 H37B 109.5 . . ?
C36 C37 H37C 109.5 . . ?
H37A C37 H37B 109.5 . . ?
H37A C37 H37C 109.5 . . ?
H37B C37 H37C 109.5 . . ?
Si6 C61 H61A 109.5 . . ?
Si6 C61 H61B 109.5 . . ?
Si6 C61 H61C 109.5 . . ?
H61A C61 H61B 109.5 . . ?
H61A C61 H61C 109.5 . . ?
H61B C61 H61C 109.5 . . ?
C2 C3 H3A 109.5 . . ?
C2 C3 H3B 109.5 . . ?
C2 C3 H3C 109.5 . . ?
H3A C3 H3B 109.5 . . ?
H3A C3 H3C 109.5 . . ?
H3B C3 H3C 109.5 . . ?
C44 C45 H45A 109.5 . . ?
C44 C45 H45B 109.5 . . ?
C44 C45 H45C 109.5 . . ?
H45A C45 H45B 109.5 . . ?
H45A C45 H45C 109.5 . . ?
H45B C45 H45C 109.5 . . ?
Si6 C59 H59A 109.5 . . ?
Si6 C59 H59B 109.5 . . ?
Si6 C59 H59C 109.5 . . ?
H59A C59 H59B 109.5 . . ?
H59A C59 H59C 109.5 . . ?
H59B C59 H59C 109.5 . . ?
C8 C7 H7 119.2 . . ?
C6 C7 C8 121.5(4) . . ?
C6 C7 H7 119.2 . . ?
Si5 C028 H02A 109.5 . . ?
Si5 C028 H02B 109.5 . . ?
Si5 C028 H02C 109.5 . . ?
H02A C028 H02B 109.5 . . ?
H02A C028 H02C 109.5 . . ?
H02B C028 H02C 109.5 . . ?
Si4 C29 H29A 109.5 . . ?
Si4 C29 H29B 109.5 . . ?
Si4 C29 H29C 109.5 . . ?
H29A C29 H29B 109.5 . . ?
H29A C29 H29C 109.5 . . ?
H29B C29 H29C 109.5 . . ?
Si3 C27 H27A 109.5 . . ?
Si3 C27 H27B 109.5 . . ?
Si3 C27 H27C 109.5 . . ?
H27A C27 H27B 109.5 . . ?
H27A C27 H27C 109.5 . . ?
H27B C27 H27C 109.5 . . ?
Si7 C63 H63A 109.5 . . ?
Si7 C63 H63B 109.5 . . ?
Si7 C63 H63C 109.5 . . ?
H63A C63 H63B 109.5 . . ?
H63A C63 H63C 109.5 . . ?
H63B C63 H63C 109.5 . . ?
Si2 C32 H32A 109.5 . . ?
Si2 C32 H32B 109.5 . . ?
Si2 C32 H32C 109.5 . . ?
H32A C32 H32B 109.5 . . ?
H32A C32 H32C 109.5 . . ?
H32B C32 H32C 109.5 . . ?
Si7 C64 H64A 109.5 . . ?
Si7 C64 H64B 109.5 . . ?
Si7 C64 H64C 109.5 . . ?
H64A C64 H64B 109.5 . . ?
H64A C64 H64C 109.5 . . ?
H64B C64 H64C 109.5 . . ?
C5 C6 C7 119.8(3) . . ?
C5 C6 H6 120.1 . . ?
C7 C6 H6 120.1 . . ?
Si4 C30 H30A 109.5 . . ?
Si4 C30 H30B 109.5 . . ?
Si4 C30 H30C 109.5 . . ?
H30A C30 H30B 109.5 . . ?
H30A C30 H30C 109.5 . . ?
H30B C30 H30C 109.5 . . ?
Si7 C62 H62A 109.5 . . ?
Si7 C62 H62B 109.5 . . ?
Si7 C62 H62C 109.5 . . ?
H62A C62 H62B 109.5 . . ?
H62A C62 H62C 109.5 . . ?
H62B C62 H62C 109.5 . . ?
C36 C35 H35A 109.5 . . ?
C36 C35 H35B 109.5 . . ?
C36 C35 H35C 109.5 . . ?
H35A C35 H35B 109.5 . . ?
H35A C35 H35C 109.5 . . ?
H35B C35 H35C 109.5 . . ?
C2 C1 H1A 109.5 . . ?
C2 C1 H1B 109.5 . . ?
C2 C1 H1C 109.5 . . ?
H1A C1 H1B 109.5 . . ?
H1A C1 H1C 109.5 . . ?
H1B C1 H1C 109.5 . . ?

loop_
_geom_bond_atom_site_label_1
_geom_bond_atom_site_label_2
_geom_bond_distance
_geom_bond_site_symmetry_2
_geom_bond_publ_flag
Yb1 S2 2.9073(7) . ?
Yb1 S1 2.8565(7) . ?
Yb1 N4 2.408(2) . ?
Yb1 N3 2.581(2) . ?
Yb1 N1 2.397(2) . ?
Yb1 N2 2.620(2) . ?
Yb2 S4 2.8881(8) . ?
Yb2 S3 2.8433(8) . ?
Yb2 N5 2.415(2) . ?
Yb2 N6 2.572(2) . ?
Yb2 N7 2.617(2) . ?
Yb2 N8 2.409(2) . ?
S2 Si1 2.0124(10) . ?
S1 Si1 2.0062(10) . ?
S4 Si8 2.0129(11) . ?
Si8 S3 2.0018(11) . ?
Si8 C67 1.854(3) . ?
Si1 C34 1.863(3) . ?
Si2 C34 1.927(3) . ?
Si2 C33 1.868(4) . ?
Si2 C31 1.882(4) . ?
Si2 C32 1.878(4) . ?
Si3 C34 1.930(3) . ?
Si3 C26 1.868(4) . ?
Si3 C25 1.870(4) . ?
Si3 C27 1.885(4) . ?
Si6 C67 1.933(3) . ?
Si6 C60 1.868(4) . ?
Si6 C61 1.886(4) . ?
Si6 C59 1.876(4) . ?
Si5 C67 1.929(3) . ?
Si5 C65 1.873(4) . ?
Si5 C66 1.875(4) . ?
Si5 C028 1.869(4) . ?
Si4 C34 1.905(3) . ?
Si4 C28 1.877(4) . ?
Si4 C29 1.877(4) . ?
Si4 C30 1.865(5) . ?
Si7 C67 1.922(3) . ?
Si7 C63 1.863(5) . ?
Si7 C64 1.878(4) . ?
Si7 C62 1.864(5) . ?
N4 C16 1.324(4) . ?
N4 C18 1.471(4) . ?
N5 C50 1.319(4) . ?
N5 C52 1.479(3) . ?
N6 C53 1.475(4) . ?
N6 C54 1.467(4) . ?
N6 C55 1.483(4) . ?
N3 C19 1.487(4) . ?
N3 C21 1.476(4) . ?
N3 C20 1.475(5) . ?
N1 C13 1.335(4) . ?
N1 C12 1.438(3) . ?
N7 C57 1.487(4) . ?
N7 C56 1.469(4) . ?
N7 C58 1.458(5) . ?
N8 C43 1.439(3) . ?
N8 C48 1.329(4) . ?
N2 C24 1.483(4) . ?
N2 C23 1.464(5) . ?
N2 C22 1.475(5) . ?
C50 C49 1.419(4) . ?
C50 C51 1.521(4) . ?
C43 C42 1.406(4) . ?
C43 C38 1.407(4) . ?
C49 H49 0.9500 . ?
C49 C48 1.411(4) . ?
C16 C15 1.406(4) . ?
C16 C17 1.519(4) . ?
C53 H53A 0.9900 . ?
C53 H53B 0.9900 . ?
C53 C52 1.510(5) . ?
C54 H54A 0.9800 . ?
C54 H54B 0.9800 . ?
C54 H54C 0.9800 . ?
C52 H52A 0.9900 . ?
C52 H52B 0.9900 . ?
C13 C15 1.405(4) . ?
C13 C14 1.525(4) . ?
C19 H19A 0.9900 . ?
C19 H19B 0.9900 . ?
C19 C18 1.498(5) . ?
C15 H15 0.9500 . ?
C18 H18A 0.9900 . ?
C18 H18B 0.9900 . ?
C9 H9 1.0000 . ?
C9 C8 1.516(4) . ?
C9 C11 1.526(4) . ?
C9 C10 1.519(5) . ?
C48 C47 1.518(4) . ?
C42 C44 1.531(5) . ?
C42 C41 1.392(4) . ?
C12 C8 1.410(4) . ?
C12 C4 1.399(4) . ?
C51 H51A 0.9800 . ?
C51 H51B 0.9800 . ?
C51 H51C 0.9800 . ?
C8 C7 1.397(4) . ?
C38 C36 1.510(5) . ?
C38 C39 1.403(5) . ?
C55 H55A 0.9900 . ?
C55 H55B 0.9900 . ?
C55 C56 1.513(4) . ?
C57 H57A 0.9800 . ?
C57 H57B 0.9800 . ?
C57 H57C 0.9800 . ?
C24 H24A 0.9800 . ?
C24 H24B 0.9800 . ?
C24 H24C 0.9800 . ?
C44 H44 1.0000 . ?
C44 C46 1.524(5) . ?
C44 C45 1.517(6) . ?
C14 H14A 0.9800 . ?
C14 H14B 0.9800 . ?
C14 H14C 0.9800 . ?
C17 H17A 0.9800 . ?
C17 H17B 0.9800 . ?
C17 H17C 0.9800 . ?
C11 H11A 0.9800 . ?
C11 H11B 0.9800 . ?
C11 H11C 0.9800 . ?
C46 H46A 0.9800 . ?
C46 H46B 0.9800 . ?
C46 H46C 0.9800 . ?
C4 C2 1.524(5) . ?
C4 C5 1.402(5) . ?
C21 H21A 0.9900 . ?
C21 H21B 0.9900 . ?
C21 C22 1.516(5) . ?
C56 H56A 0.9900 . ?
C56 H56B 0.9900 . ?
C41 H41 0.9500 . ?
C41 C40 1.365(6) . ?
C47 H47A 0.9800 . ?
C47 H47B 0.9800 . ?
C47 H47C 0.9800 . ?
C23 H23A 0.9800 . ?
C23 H23B 0.9800 . ?
C23 H23C 0.9800 . ?
C33 H33A 0.9800 . ?
C33 H33B 0.9800 . ?
C33 H33C 0.9800 . ?
C36 H36 1.0000 . ?
C36 C37 1.529(6) . ?
C36 C35 1.525(7) . ?
C20 H20A 0.9800 . ?
C20 H20B 0.9800 . ?
C20 H20C 0.9800 . ?
C58 H58A 0.9800 . ?
C58 H58B 0.9800 . ?
C58 H58C 0.9800 . ?
C22 H22A 0.9900 . ?
C22 H22B 0.9900 . ?
C10 H10A 0.9800 . ?
C10 H10B 0.9800 . ?
C10 H10C 0.9800 . ?
C28 H28A 0.9800 . ?
C28 H28B 0.9800 . ?
C28 H28C 0.9800 . ?
C31 H31A 0.9800 . ?
C31 H31B 0.9800 . ?
C31 H31C 0.9800 . ?
C26 H26A 0.9800 . ?
C26 H26B 0.9800 . ?
C26 H26C 0.9800 . ?
C39 H39 0.9500 . ?
C39 C40 1.377(6) . ?
C40 H40 0.9500 . ?
C2 H2 1.0000 . ?
C2 C3 1.511(6) . ?
C2 C1 1.511(8) . ?
C65 H65A 0.9800 . ?
C65 H65B 0.9800 . ?
C65 H65C 0.9800 . ?
C5 H5 0.9500 . ?
C5 C6 1.369(6) . ?
C25 H25A 0.9800 . ?
C25 H25B 0.9800 . ?
C25 H25C 0.9800 . ?
C60 H60A 0.9800 . ?
C60 H60B 0.9800 . ?
C60 H60C 0.9800 . ?
C66 H66A 0.9800 . ?
C66 H66B 0.9800 . ?
C66 H66C 0.9800 . ?
C37 H37A 0.9800 . ?
C37 H37B 0.9800 . ?
C37 H37C 0.9800 . ?
C61 H61A 0.9800 . ?
C61 H61B 0.9800 . ?
C61 H61C 0.9800 . ?
C3 H3A 0.9800 . ?
C3 H3B 0.9800 . ?
C3 H3C 0.9800 . ?
C45 H45A 0.9800 . ?
C45 H45B 0.9800 . ?
C45 H45C 0.9800 . ?
C59 H59A 0.9800 . ?
C59 H59B 0.9800 . ?
C59 H59C 0.9800 . ?
C7 H7 0.9500 . ?
C7 C6 1.368(6) . ?
C028 H02A 0.9800 . ?
C028 H02B 0.9800 . ?
C028 H02C 0.9800 . ?
C29 H29A 0.9800 . ?
C29 H29B 0.9800 . ?
C29 H29C 0.9800 . ?
C27 H27A 0.9800 . ?
C27 H27B 0.9800 . ?
C27 H27C 0.9800 . ?
C63 H63A 0.9800 . ?
C63 H63B 0.9800 . ?
C63 H63C 0.9800 . ?
C32 H32A 0.9800 . ?
C32 H32B 0.9800 . ?
C32 H32C 0.9800 . ?
C64 H64A 0.9800 . ?
C64 H64B 0.9800 . ?
C64 H64C 0.9800 . ?
C6 H6 0.9500 . ?
C30 H30A 0.9800 . ?
C30 H30B 0.9800 . ?
C30 H30C 0.9800 . ?
C62 H62A 0.9800 . ?
C62 H62B 0.9800 . ?
C62 H62C 0.9800 . ?
C35 H35A 0.9800 . ?
C35 H35B 0.9800 . ?
C35 H35C 0.9800 . ?
C1 H1A 0.9800 . ?
C1 H1B 0.9800 . ?
C1 H1C 0.9800 . ?

loop_
_geom_torsion_atom_site_label_1
_geom_torsion_atom_site_label_2
_geom_torsion_atom_site_label_3
_geom_torsion_atom_site_label_4
_geom_torsion
_geom_torsion_site_symmetry_1
_geom_torsion_site_symmetry_2
_geom_torsion_site_symmetry_3
_geom_torsion_site_symmetry_4
_geom_torsion_publ_flag
Yb1 N4 C16 C15 21.4(4) . . . . ?
Yb1 N4 C16 C17 -160.22(19) . . . . ?
Yb1 N4 C18 C19 -8.8(3) . . . . ?
Yb1 N3 C19 C18 -56.6(2) . . . . ?
Yb1 N3 C21 C22 -43.6(3) . . . . ?
Yb1 N1 C13 C15 -11.8(4) . . . . ?
Yb1 N1 C13 C14 167.6(2) . . . . ?
Yb1 N1 C12 C8 97.0(3) . . . . ?
Yb1 N1 C12 C4 -82.8(3) . . . . ?
Yb1 N2 C22 C21 -46.9(3) . . . . ?
Yb2 N5 C50 C49 17.5(4) . . . . ?
Yb2 N5 C50 C51 -163.16(18) . . . . ?
Yb2 N5 C52 C53 -8.2(3) . . . . ?
Yb2 N6 C53 C52 -55.5(2) . . . . ?
Yb2 N6 C55 C56 -43.3(3) . . . . ?
Yb2 N7 C56 C55 -46.8(3) . . . . ?
Yb2 N8 C43 C42 101.2(3) . . . . ?
Yb2 N8 C43 C38 -74.1(3) . . . . ?
Yb2 N8 C48 C49 -15.3(4) . . . . ?
Yb2 N8 C48 C47 163.3(2) . . . . ?
S2 Si1 C34 Si2 -177.37(9) . . . . ?
S2 Si1 C34 Si3 -59.40(13) . . . . ?
S2 Si1 C34 Si4 59.06(17) . . . . ?
S1 Si1 C34 Si2 -0.02(18) . . . . ?
S1 Si1 C34 Si3 117.95(10) . . . . ?
S1 Si1 C34 Si4 -123.60(11) . . . . ?
S4 Si8 C67 Si6 164.26(9) . . . . ?
S4 Si8 C67 Si5 44.36(16) . . . . ?
S4 Si8 C67 Si7 -74.50(16) . . . . ?
S3 Si8 C67 Si6 -13.32(18) . . . . ?
S3 Si8 C67 Si5 -133.22(11) . . . . ?
S3 Si8 C67 Si7 107.92(14) . . . . ?
N4 C16 C15 C13 7.2(5) . . . . ?
N5 C50 C49 C48 8.8(5) . . . . ?
N6 C53 C52 N5 46.1(3) . . . . ?
N6 C55 C56 N7 65.5(4) . . . . ?
N3 C19 C18 N4 47.8(3) . . . . ?
N3 C21 C22 N2 65.4(4) . . . . ?
N1 C13 C15 C16 -12.9(5) . . . . ?
N1 C12 C8 C9 -4.7(4) . . . . ?
N1 C12 C8 C7 175.1(3) . . . . ?
N1 C12 C4 C2 4.7(5) . . . . ?
N1 C12 C4 C5 -175.2(3) . . . . ?
N8 C43 C42 C44 2.6(5) . . . . ?
N8 C43 C42 C41 -178.3(3) . . . . ?
N8 C43 C38 C36 -3.4(5) . . . . ?
N8 C43 C38 C39 177.9(3) . . . . ?
C50 N5 C52 C53 -175.6(2) . . . . ?
C50 C49 C48 N8 -10.1(5) . . . . ?
C50 C49 C48 C47 171.2(3) . . . . ?
C43 N8 C48 C49 169.8(2) . . . . ?
C43 N8 C48 C47 -11.6(4) . . . . ?
C43 C42 C44 C46 -137.7(3) . . . . ?
C43 C42 C44 C45 98.7(4) . . . . ?
C43 C42 C41 C40 1.5(6) . . . . ?
C43 C38 C36 C37 141.2(3) . . . . ?
C43 C38 C36 C35 -95.6(4) . . . . ?
C43 C38 C39 C40 -0.9(6) . . . . ?
C16 N4 C18 C19 -174.4(2) . . . . ?
C53 N6 C55 C56 -155.5(3) . . . . ?
C54 N6 C53 C52 -177.7(2) . . . . ?
C54 N6 C55 C56 83.3(3) . . . . ?
C52 N5 C50 C49 -176.3(2) . . . . ?
C52 N5 C50 C51 3.0(4) . . . . ?
C13 N1 C12 C8 -85.6(3) . . . . ?
C13 N1 C12 C4 94.6(4) . . . . ?
C19 N3 C21 C22 -154.0(3) . . . . ?
C18 N4 C16 C15 -174.3(2) . . . . ?
C18 N4 C16 C17 4.0(4) . . . . ?
C9 C8 C7 C6 -178.8(4) . . . . ?
C48 N8 C43 C42 -83.4(3) . . . . ?
C48 N8 C43 C38 101.3(3) . . . . ?
C42 C43 C38 C36 -178.7(3) . . . . ?
C42 C43 C38 C39 2.6(5) . . . . ?
C42 C41 C40 C39 0.2(7) . . . . ?
C12 N1 C13 C15 171.1(3) . . . . ?
C12 N1 C13 C14 -9.4(4) . . . . ?
C12 C8 C7 C6 1.4(6) . . . . ?
C12 C4 C2 C3 126.7(4) . . . . ?
C12 C4 C2 C1 -108.5(5) . . . . ?
C12 C4 C5 C6 -1.2(7) . . . . ?
C51 C50 C49 C48 -170.6(3) . . . . ?
C8 C12 C4 C2 -175.1(3) . . . . ?
C8 C12 C4 C5 5.0(5) . . . . ?
C8 C7 C6 C5 2.3(7) . . . . ?
C38 C43 C42 C44 177.9(3) . . . . ?
C38 C43 C42 C41 -2.9(5) . . . . ?
C38 C39 C40 C41 -0.5(7) . . . . ?
C55 N6 C53 C52 60.5(3) . . . . ?
C57 N7 C56 C55 -170.1(3) . . . . ?
C24 N2 C22 C21 -167.6(3) . . . . ?
C44 C42 C41 C40 -179.4(4) . . . . ?
C14 C13 C15 C16 167.7(3) . . . . ?
C17 C16 C15 C13 -171.2(3) . . . . ?
C11 C9 C8 C12 100.0(3) . . . . ?
C11 C9 C8 C7 -79.7(4) . . . . ?
C4 C12 C8 C9 175.1(3) . . . . ?
C4 C12 C8 C7 -5.1(5) . . . . ?
C4 C5 C6 C7 -2.4(8) . . . . ?
C21 N3 C19 C18 58.9(3) . . . . ?
C41 C42 C44 C46 43.2(4) . . . . ?
C41 C42 C44 C45 -80.4(4) . . . . ?
C23 N2 C22 C21 73.8(4) . . . . ?
C36 C38 C39 C40 -179.6(4) . . . . ?
C20 N3 C19 C18 -179.5(3) . . . . ?
C20 N3 C21 C22 85.4(4) . . . . ?
C58 N7 C56 C55 72.1(4) . . . . ?
C10 C9 C8 C12 -135.7(3) . . . . ?
C10 C9 C8 C7 44.5(4) . . . . ?
C39 C38 C36 C37 -40.2(5) . . . . ?
C39 C38 C36 C35 83.0(5) . . . . ?
C2 C4 C5 C6 178.8(4) . . . . ?
C5 C4 C2 C3 -53.4(6) . . . . ?
C5 C4 C2 C1 71.4(6) . . . . ?

loop_
_smtbx_masks_void_nr
_smtbx_masks_void_average_x
_smtbx_masks_void_average_y
_smtbx_masks_void_average_z
_smtbx_masks_void_volume
_smtbx_masks_void_count_electrons
_smtbx_masks_void_content
1 -0.051 0.214 0.315 22.8 0.0 ?
2 0.000 0.500 0.500 541.6 4.9 '0.22 CH3OH'
3 0.051 0.786 0.685 22.8 0.0 ?
4 0.236 0.008 0.744 70.4 0.0 ?
5 0.482 0.772 0.556 14.0 0.0 ?
6 0.518 0.228 0.444 14.0 0.0 ?
7 0.764 -0.008 0.256 70.4 0.0 ?
